data_4511352
loop_
_publ_author_name
'Zhu, Yuan-Yuan'
'Wu, Jing'
'Li, Chuang'
'Zhu, Jiang'
'Hou, Jun-Li'
'Li, Chang-Zhi'
'Jiang, Xi-Kui'
'Li, Zhan-Ting'

_publ_section_title
;
 F&#x00B7;&#x00B7;&#x00B7;H&#x2212;N and
 MeO&#x00B7;&#x00B7;&#x00B7;H&#x2212;N Hydrogen-Bonding in the Solid
 States of Aromatic Amides and Hydrazides:&#x00A0; A Comparison Study
;
_journal_issue 8
_journal_name_full 'Crystal Growth &amp; Design'
_journal_page_first 1490
_journal_paper_doi 10.1021/cg070257+
_journal_volume 7
_journal_year 2007
_chemical_formula_sum 'C14 H10 Cl2 N2 O2'
_chemical_formula_weight 309.14
_chemical_name_systematic
; 
 ? 
;
_space_group_IT_number 2
_symmetry_space_group_name_Hall '-P 1'
_symmetry_space_group_name_H-M 'P -1'
_atom_sites_solution_hydrogens geom
_atom_sites_solution_primary direct
_atom_sites_solution_secondary difmap
_audit_creation_method SHELXL-97
_cell_angle_alpha 88.794(3)
_cell_angle_beta 81.757(3)
_cell_angle_gamma 88.045(3)
_cell_formula_units_Z 1
_cell_length_a 4.8124(8)
_cell_length_b 6.1524(11)
_cell_length_c 11.728(2)
_cell_measurement_temperature 293(2)
_cell_volume 343.41(10)
_computing_structure_refinement 'SHELXL-97 (Sheldrick, 1997)'
_computing_structure_solution 'SHELXS-97 (Sheldrick, 1990)'
_diffrn_ambient_temperature 293(2)
_diffrn_measured_fraction_theta_full 0.984
_diffrn_measured_fraction_theta_max 0.984
_diffrn_radiation_monochromator graphite
_diffrn_radiation_source 'fine-focus sealed tube'
_diffrn_radiation_type MoK\a
_diffrn_radiation_wavelength 0.71073
_diffrn_reflns_av_R_equivalents 0.1087
_diffrn_reflns_av_sigmaI/netI 0.0708
_diffrn_reflns_limit_h_max 5
_diffrn_reflns_limit_h_min -5
_diffrn_reflns_limit_k_max 7
_diffrn_reflns_limit_k_min -6
_diffrn_reflns_limit_l_max 13
_diffrn_reflns_limit_l_min -14
_diffrn_reflns_number 1825
_diffrn_reflns_theta_full 25.50
_diffrn_reflns_theta_max 25.50
_diffrn_reflns_theta_min 3.51
_exptl_absorpt_coefficient_mu 0.474
_exptl_crystal_density_diffrn 1.495
_exptl_crystal_density_method 'not measured'
_exptl_crystal_F_000 158
_refine_diff_density_max 0.322
_refine_diff_density_min -0.350
_refine_diff_density_rms 0.091
_refine_ls_extinction_coef 0.08(2)
_refine_ls_extinction_expression Fc^*^=kFc[1+0.001xFc^2^\l^3^/sin(2\q)]^-1/4^
_refine_ls_extinction_method SHELXL
_refine_ls_goodness_of_fit_ref 1.063
_refine_ls_hydrogen_treatment mixed
_refine_ls_matrix_type full
_refine_ls_number_parameters 96
_refine_ls_number_reflns 1265
_refine_ls_number_restraints 1
_refine_ls_restrained_S_all 1.063
_refine_ls_R_factor_all 0.0582
_refine_ls_R_factor_gt 0.0545
_refine_ls_shift/su_max 0.001
_refine_ls_shift/su_mean 0.000
_refine_ls_structure_factor_coef Fsqd
_refine_ls_weighting_details 'calc w=1/[\s^2^(Fo^2^)+(0.0851P)^2^+0.0342P] where P=(Fo^2^+2Fc^2^)/3'
_refine_ls_weighting_scheme calc
_refine_ls_wR_factor_gt 0.1345
_refine_ls_wR_factor_ref 0.1397
_reflns_number_gt 1124
_reflns_number_total 1265
_reflns_threshold_expression >2sigma(I)
_cod_data_source_file cg070257%2Bsi20070315_113010.cif
_cod_data_source_block cd26477
_cod_original_cell_volume 343.40(10)
_cod_database_code 4511352

loop_
_symmetry_equiv_pos_as_xyz
'x, y, z'
'-x, -y, -z'

loop_
_atom_site_label
_atom_site_type_symbol
_atom_site_fract_x
_atom_site_fract_y
_atom_site_fract_z
_atom_site_U_iso_or_equiv
_atom_site_adp_type
_atom_site_occupancy
_atom_site_symmetry_multiplicity
_atom_site_calc_flag
_atom_site_refinement_flags
Cl1 Cl 0.54560(14) 0.82235(11) 0.85938(5) 0.0704(4) Uani 1 1 d .
O1 O 0.5849(3) 0.8600(3) 0.59792(14) 0.0561(5) Uani 1 1 d .
N1 N 1.0365(3) 0.9225(2) 0.53953(13) 0.0373(4) Uani 1 1 d D
C1 C 0.8307(4) 0.8208(3) 0.60611(16) 0.0352(5) Uani 1 1 d .
C2 C 0.9243(4) 0.6498(3) 0.68628(16) 0.0357(5) Uani 1 1 d .
C3 C 1.1330(4) 0.4973(3) 0.64661(19) 0.0447(5) Uani 1 1 d .
H3 H 1.2247 0.5093 0.5715 0.054 Uiso 1 1 calc R
C4 C 1.2074(5) 0.3277(4) 0.7166(2) 0.0576(6) Uani 1 1 d .
H4 H 1.3487 0.2273 0.6892 0.069 Uiso 1 1 calc R
C5 C 1.0680(6) 0.3095(4) 0.8286(3) 0.0643(7) Uani 1 1 d .
H5 H 1.1135 0.1942 0.8758 0.077 Uiso 1 1 calc R
C6 C 0.8646(5) 0.4598(4) 0.8697(2) 0.0593(6) Uani 1 1 d .
H6 H 0.7740 0.4476 0.9450 0.071 Uiso 1 1 calc R
C7 C 0.7933(4) 0.6297(3) 0.79955(18) 0.0422(5) Uani 1 1 d .
H1 H 1.201(3) 0.915(3) 0.5488(18) 0.031(5) Uiso 1 1 d D

loop_
_atom_site_aniso_label
_atom_site_aniso_U_11
_atom_site_aniso_U_22
_atom_site_aniso_U_33
_atom_site_aniso_U_23
_atom_site_aniso_U_13
_atom_site_aniso_U_12
Cl1 0.0711(5) 0.0762(5) 0.0539(5) 0.0151(3) 0.0169(3) 0.0218(3)
O1 0.0289(8) 0.0773(11) 0.0610(10) 0.0346(8) -0.0074(6) -0.0046(6)
N1 0.0258(8) 0.0466(9) 0.0394(9) 0.0158(7) -0.0062(6) -0.0023(6)
C1 0.0295(9) 0.0411(10) 0.0349(9) 0.0080(7) -0.0052(7) -0.0042(7)
C2 0.0326(9) 0.0366(9) 0.0390(10) 0.0068(7) -0.0081(7) -0.0067(7)
C3 0.0436(11) 0.0441(11) 0.0469(11) -0.0005(8) -0.0084(8) -0.0006(8)
C4 0.0638(14) 0.0394(11) 0.0716(16) 0.0006(10) -0.0197(12) 0.0107(9)
C5 0.0744(17) 0.0493(13) 0.0704(16) 0.0272(11) -0.0195(13) 0.0027(11)
C6 0.0627(15) 0.0635(14) 0.0501(13) 0.0248(11) -0.0061(11) -0.0040(11)
C7 0.0373(10) 0.0462(11) 0.0414(10) 0.0107(8) -0.0010(8) -0.0020(8)

loop_
_atom_type_symbol
_atom_type_description
_atom_type_scat_dispersion_real
_atom_type_scat_dispersion_imag
_atom_type_scat_source
C C 0.0033 0.0016 'International Tables Vol C Tables 4.2.6.8 and 6.1.1.4'
H H 0.0000 0.0000 'International Tables Vol C Tables 4.2.6.8 and 6.1.1.4'
N N 0.0061 0.0033 'International Tables Vol C Tables 4.2.6.8 and 6.1.1.4'
O O 0.0106 0.0060 'International Tables Vol C Tables 4.2.6.8 and 6.1.1.4'
Cl Cl 0.1484 0.1585 'International Tables Vol C Tables 4.2.6.8 and 6.1.1.4'

loop_
_geom_angle_atom_site_label_1
_geom_angle_atom_site_label_2
_geom_angle_atom_site_label_3
_geom_angle
_geom_angle_site_symmetry_1
_geom_angle_site_symmetry_3
C1 N1 N1 118.24(18) . 2_776
C1 N1 H1 124.5(15) . .
N1 N1 H1 116.5(15) 2_776 .
O1 C1 N1 121.55(17) . .
O1 C1 C2 122.93(16) . .
N1 C1 C2 115.46(15) . .
C3 C2 C7 118.13(18) . .
C3 C2 C1 120.32(17) . .
C7 C2 C1 121.40(17) . .
C4 C3 C2 121.3(2) . .
C4 C3 H3 119.3 . .
C2 C3 H3 119.3 . .
C3 C4 C5 119.1(2) . .
C3 C4 H4 120.4 . .
C5 C4 H4 120.4 . .
C6 C5 C4 120.4(2) . .
C6 C5 H5 119.8 . .
C4 C5 H5 119.8 . .
C5 C6 C7 120.1(2) . .
C5 C6 H6 119.9 . .
C7 C6 H6 119.9 . .
C6 C7 C2 120.9(2) . .
C6 C7 Cl1 117.72(17) . .
C2 C7 Cl1 121.34(16) . .

loop_
_geom_bond_atom_site_label_1
_geom_bond_atom_site_label_2
_geom_bond_distance
_geom_bond_site_symmetry_2
Cl1 C7 1.737(2) .
O1 C1 1.216(2) .
N1 C1 1.335(2) .
N1 N1 1.388(3) 2_776
N1 H1 0.811(15) .
C1 C2 1.497(2) .
C2 C3 1.388(3) .
C2 C7 1.391(3) .
C3 C4 1.383(3) .
C3 H3 0.9300 .
C4 C5 1.390(4) .
C4 H4 0.9300 .
C5 C6 1.366(4) .
C5 H5 0.9300 .
C6 C7 1.381(3) .
C6 H6 0.9300 .

loop_
_geom_hbond_atom_site_label_D
_geom_hbond_atom_site_label_H
_geom_hbond_atom_site_label_A
_geom_hbond_distance_DH
_geom_hbond_distance_HA
_geom_hbond_distance_DA
_geom_hbond_angle_DHA
_geom_hbond_site_symmetry_A
N1 H1 O1 0.811(15) 2.031(16) 2.832(2) 169(2) 1_655

loop_
_geom_torsion_atom_site_label_1
_geom_torsion_atom_site_label_2
_geom_torsion_atom_site_label_3
_geom_torsion_atom_site_label_4
_geom_torsion
_geom_torsion_site_symmetry_1
N1 N1 C1 O1 0.6(3) 2_776
N1 N1 C1 C2 177.81(18) 2_776
O1 C1 C2 C3 130.6(2) .
N1 C1 C2 C3 -46.5(2) .
O1 C1 C2 C7 -45.0(3) .
N1 C1 C2 C7 137.89(19) .
C7 C2 C3 C4 0.9(3) .
C1 C2 C3 C4 -174.86(18) .
C2 C3 C4 C5 0.6(3) .
C3 C4 C5 C6 -1.4(4) .
C4 C5 C6 C7 0.9(4) .
C5 C6 C7 C2 0.6(3) .
C5 C6 C7 Cl1 -176.87(19) .
C3 C2 C7 C6 -1.5(3) .
C1 C2 C7 C6 174.21(19) .
C3 C2 C7 Cl1 175.92(13) .
C1 C2 C7 Cl1 -8.4(3) .
